data_7047716
loop_
_publ_author_name
'Stuhl, Christoph'
'Katzenmayer, Markus M.'
'Maichle-M\"ossmer, C\"acilia'
'Anwander, Reiner'

_publ_section_title
;
 Donor-stabilised molecular Mg/Al-bimetallic hydrides.
;
_journal_issue 42
_journal_name_full 'Dalton transactions (Cambridge, England : 2003)'
_journal_page_first 15173
_journal_page_last 15180
_journal_paper_doi 10.1039/c8dt03343a
_journal_volume 47
_journal_year 2018
_chemical_formula_sum 'C14 H40 Al2 Mg O4'
_chemical_formula_weight 350.73
_chemical_properties_physical Air-sensitive,Moisture-sensitive,Hygroscopic,Pyrophoric
_space_group_crystal_system orthorhombic
_space_group_IT_number 33
_space_group_name_Hall 'P 2c -2n'
_space_group_name_H-M_alt 'P n a 21'
_symmetry_space_group_name_Hall 'P 2c -2n'
_symmetry_space_group_name_H-M 'P n a 21'
_atom_sites_solution_hydrogens mixed
_audit_creation_method SHELXL-2014/7
_audit_update_record
;
2018-07-04 deposited with the CCDC.
2018-10-04 downloaded from the CCDC.
;
_cell_angle_alpha 90
_cell_angle_beta 90
_cell_angle_gamma 90
_cell_formula_units_Z 4
_cell_length_a 17.8880(4)
_cell_length_b 8.6400(2)
_cell_length_c 14.9623(3)
_cell_measurement_reflns_used 402
_cell_measurement_temperature 100(2)
_cell_measurement_theta_max 30.02
_cell_measurement_theta_min 2.362
_cell_volume 2312.46(9)
_computing_cell_refinement 'SAINT V8.37A (Bruker AXS Inc., 2015)'
_computing_data_collection 'Bruker Apex3'
_computing_data_reduction 'SAINT V8.37A (Bruker AXS Inc., 2015)'
_computing_molecular_graphics 'Bruker SHELXTL'
_computing_publication_material 'Bruker SHELXTL'
_computing_structure_refinement 'SHELXL-2014/7 (Sheldrick, 2014)'
_computing_structure_solution 'XT, VERSION 2014/5'
_diffrn_ambient_temperature 100(2)
_diffrn_measured_fraction_theta_full 0.999
_diffrn_measured_fraction_theta_max 0.999
_diffrn_measurement_device_type 'Bruker APEX II DUO'
_diffrn_measurement_method 'phi and omega scans'
_diffrn_radiation_type MoK\a
_diffrn_radiation_wavelength 0.71073
_diffrn_reflns_av_R_equivalents 0.0230
_diffrn_reflns_av_unetI/netI 0.0156
_diffrn_reflns_Laue_measured_fraction_full 0.999
_diffrn_reflns_Laue_measured_fraction_max 0.999
_diffrn_reflns_limit_h_max 23
_diffrn_reflns_limit_h_min -17
_diffrn_reflns_limit_k_max 11
_diffrn_reflns_limit_k_min -10
_diffrn_reflns_limit_l_max 19
_diffrn_reflns_limit_l_min -18
_diffrn_reflns_number 32549
_diffrn_reflns_point_group_measured_fraction_full 0.984
_diffrn_reflns_point_group_measured_fraction_max 0.961
_diffrn_reflns_theta_full 25.242
_diffrn_reflns_theta_max 28.270
_diffrn_reflns_theta_min 2.277
_diffrn_source 'ImuS-focus sealed tube'
_exptl_absorpt_coefficient_mu 0.162
_exptl_absorpt_correction_T_max 0.8870
_exptl_absorpt_correction_T_min 0.8190
_exptl_absorpt_correction_type numerical
_exptl_absorpt_process_details sadabs
_exptl_crystal_colour colourless
_exptl_crystal_density_diffrn 1.007
_exptl_crystal_description block
_exptl_crystal_F_000 776
_exptl_crystal_size_max 0.819
_exptl_crystal_size_mid 0.608
_exptl_crystal_size_min 0.483
_refine_diff_density_max 0.383
_refine_diff_density_min -0.177
_refine_diff_density_rms 0.032
_refine_ls_abs_structure_details
;
 Flack x determined using 2400 quotients [(I+)-(I-)]/[(I+)+(I-)]
 (Parsons, Flack and Wagner, Acta Cryst. B69 (2013) 249-259).
;
_refine_ls_abs_structure_Flack 0.05(3)
_refine_ls_extinction_method none
_refine_ls_goodness_of_fit_ref 1.065
_refine_ls_hydrogen_treatment mixed
_refine_ls_matrix_type full
_refine_ls_number_parameters 212
_refine_ls_number_reflns 5493
_refine_ls_number_restraints 1
_refine_ls_restrained_S_all 1.065
_refine_ls_R_factor_all 0.0253
_refine_ls_R_factor_gt 0.0243
_refine_ls_shift/su_max 0.000
_refine_ls_shift/su_mean 0.000
_refine_ls_structure_factor_coef Fsqd
_refine_ls_weighting_details 'w=1/[\s^2^(Fo^2^)+(0.0378P)^2^+0.2691P] where P=(Fo^2^+2Fc^2^)/3'
_refine_ls_weighting_scheme calc
_refine_ls_wR_factor_gt 0.0645
_refine_ls_wR_factor_ref 0.0651
_reflns_Friedel_coverage 0.854
_reflns_Friedel_fraction_full 0.969
_reflns_Friedel_fraction_max 0.920
_reflns_number_gt 5337
_reflns_number_total 5493
_reflns_threshold_expression 'I > 2\s(I)'
_cod_data_source_file c8dt03343a2.cif
_cod_data_source_block mo_mk012_0ma_3
_cod_depositor_comments 'Adding full bibliography for 7047715--7047719.cif.'
_cod_database_code 7047716
_shelx_shelxl_version_number 2014/7
_shelx_space_group_comment
;
The symmetry employed for this shelxl refinement is uniquely defined
by the following loop, which should always be used as a source of
symmetry information in preference to the above space-group names.
They are only intended as comments.
;
_shelx_estimated_absorpt_t_min 0.878
_shelx_estimated_absorpt_t_max 0.926

loop_
_space_group_symop_operation_xyz
'x, y, z'
'-x, -y, z+1/2'
'-x+1/2, y+1/2, z+1/2'
'x+1/2, -y+1/2, z'

loop_
_atom_site_label
_atom_site_type_symbol
_atom_site_fract_x
_atom_site_fract_y
_atom_site_fract_z
_atom_site_U_iso_or_equiv
_atom_site_adp_type
_atom_site_occupancy
_atom_site_site_symmetry_order
_atom_site_calc_flag
_atom_site_refinement_flags_posn
_atom_site_refinement_flags_adp
_atom_site_refinement_flags_occupancy
_atom_site_disorder_assembly
_atom_site_disorder_group
C1 C 0.28223(11) 0.4810(2) 0.33831(13) 0.0369(4) Uani 1 1 d . . . . .
H1A H 0.2732 0.3693 0.3359 0.055 Uiso 1 1 calc R U . . .
H1B H 0.3000 0.5094 0.3981 0.055 Uiso 1 1 calc R U . . .
H1C H 0.3201 0.5091 0.2938 0.055 Uiso 1 1 calc R U . . .
C2 C 0.18389(11) 0.5331(2) 0.23278(12) 0.0315(4) Uani 1 1 d . . . . .
H2A H 0.1528 0.4382 0.2337 0.038 Uiso 1 1 calc R U . . .
H2B H 0.2246 0.5186 0.1888 0.038 Uiso 1 1 calc R U . . .
C3 C 0.13736(11) 0.6697(2) 0.20796(11) 0.0317(4) Uani 1 1 d . . . . .
H3A H 0.1698 0.7575 0.1907 0.038 Uiso 1 1 calc R U . . .
H3B H 0.1047 0.6439 0.1567 0.038 Uiso 1 1 calc R U . . .
C5 C 0.03188(11) 0.8109(3) 0.26277(13) 0.0368(4) Uani 1 1 d . . . . .
H5A H 0.0511 0.9047 0.2339 0.055 Uiso 1 1 calc R U . . .
H5B H 0.0052 0.8392 0.3176 0.055 Uiso 1 1 calc R U . . .
H5C H -0.0024 0.7576 0.2220 0.055 Uiso 1 1 calc R U . . .
C6 C 0.00584(11) 0.4392(2) 0.38173(17) 0.0426(4) Uani 1 1 d . . . . .
H6A H -0.0067 0.3292 0.3764 0.064 Uiso 1 1 calc R U . . .
H6B H 0.0039 0.4877 0.3226 0.064 Uiso 1 1 calc R U . . .
H6C H -0.0301 0.4900 0.4215 0.064 Uiso 1 1 calc R U . . .
C7 C 0.08462(13) 0.3864(2) 0.50449(13) 0.0401(5) Uani 1 1 d . . . . .
H7A H 0.0703 0.2759 0.5017 0.048 Uiso 1 1 calc R U . . .
H7B H 0.0505 0.4398 0.5464 0.048 Uiso 1 1 calc R U . . .
C8 C 0.16304(13) 0.4017(2) 0.53535(13) 0.0403(5) Uani 1 1 d . . . . .
H8A H 0.1668 0.3730 0.5993 0.048 Uiso 1 1 calc R U . . .
H8B H 0.1958 0.3318 0.5005 0.048 Uiso 1 1 calc R U . . .
C9 C 0.24785(12) 0.6044(3) 0.57698(14) 0.0416(5) Uani 1 1 d . . . . .
H9A H 0.2333 0.6017 0.6401 0.062 Uiso 1 1 calc R U . . .
H9B H 0.2634 0.7096 0.5610 0.062 Uiso 1 1 calc R U . . .
H9C H 0.2895 0.5328 0.5670 0.062 Uiso 1 1 calc R U . . .
C10 C -0.04485(12) 1.0064(3) 0.48992(17) 0.0447(5) Uani 1 1 d . . . . .
H10A H -0.0626 1.0844 0.5324 0.067 Uiso 1 1 calc R U . . .
H10B H -0.0874 0.9466 0.4675 0.067 Uiso 1 1 calc R U . . .
H10C H -0.0197 1.0578 0.4399 0.067 Uiso 1 1 calc R U . . .
C11 C -0.02440(15) 0.7151(3) 0.62964(16) 0.0532(6) Uani 1 1 d . . . . .
H11A H -0.0512 0.7704 0.6769 0.080 Uiso 1 1 calc R U . . .
H11B H 0.0130 0.6465 0.6565 0.080 Uiso 1 1 calc R U . . .
H11C H -0.0599 0.6534 0.5947 0.080 Uiso 1 1 calc R U . . .
C12 C 0.11218(11) 0.9703(2) 0.60808(14) 0.0381(4) Uani 1 1 d . . . . .
H12A H 0.1415 1.0253 0.5628 0.057 Uiso 1 1 calc R U . . .
H12B H 0.1437 0.8927 0.6374 0.057 Uiso 1 1 calc R U . . .
H12C H 0.0939 1.0442 0.6527 0.057 Uiso 1 1 calc R U . . .
C13 C 0.33132(11) 0.8849(2) 0.29628(13) 0.0374(4) Uani 1 1 d . . . . .
H13A H 0.3574 0.9687 0.2650 0.056 Uiso 1 1 calc R U . . .
H13B H 0.3059 0.8187 0.2526 0.056 Uiso 1 1 calc R U . . .
H13C H 0.3676 0.8232 0.3301 0.056 Uiso 1 1 calc R U . . .
C14 C 0.30659(10) 1.0763(2) 0.48290(12) 0.0298(4) Uani 1 1 d . . . . .
H14A H 0.3397 1.0020 0.5126 0.045 Uiso 1 1 calc R U . . .
H14B H 0.2687 1.1123 0.5253 0.045 Uiso 1 1 calc R U . . .
H14C H 0.3359 1.1647 0.4616 0.045 Uiso 1 1 calc R U . . .
C15 C 0.1689(19) 1.096(4) 0.328(2) 0.048(3) Uani 0.47(4) 1 d . . P A 1
H15A H 0.1242 1.0766 0.3643 0.072 Uiso 0.47(4) 1 calc R U P A 1
H15B H 0.1599 1.0636 0.2666 0.072 Uiso 0.47(4) 1 calc R U P A 1
H15C H 0.1807 1.2070 0.3295 0.072 Uiso 0.47(4) 1 calc R U P A 1
C15A C 0.1815(18) 1.096(3) 0.317(2) 0.048(3) Uani 0.53(4) 1 d . . P A 2
H15D H 0.1458 1.1384 0.3602 0.072 Uiso 0.53(4) 1 calc R U P A 2
H15E H 0.2059 1.1816 0.2851 0.072 Uiso 0.53(4) 1 calc R U P A 2
H15F H 0.1551 1.0304 0.2740 0.072 Uiso 0.53(4) 1 calc R U P A 2
H1 H 0.2146(12) 0.827(2) 0.4220(15) 0.032(5) Uiso 1 1 d . . . . .
H2 H 0.0616(13) 0.756(3) 0.4668(16) 0.048(7) Uiso 1 1 d . . . . .
Mg1 Mg 0.14118(3) 0.66644(6) 0.40969(3) 0.01798(11) Uani 1 1 d . . . . .
Al1 Al 0.02602(3) 0.86652(6) 0.55026(3) 0.02308(11) Uani 1 1 d . . . . .
Al2 Al 0.25667(3) 0.97426(5) 0.37958(3) 0.02366(11) Uani 1 1 d . . . . .
O1 O 0.18598(7) 0.55969(15) 0.52297(8) 0.0295(3) Uani 1 1 d . . . . .
O2 O 0.07964(7) 0.45475(13) 0.41788(8) 0.0272(2) Uani 1 1 d . . . . .
O3 O 0.21437(6) 0.56168(14) 0.31956(7) 0.0253(2) Uani 1 1 d . . . . .
O4 O 0.09291(6) 0.71051(13) 0.28431(7) 0.0234(2) Uani 1 1 d . . . . .

loop_
_atom_site_aniso_label
_atom_site_aniso_U_11
_atom_site_aniso_U_22
_atom_site_aniso_U_33
_atom_site_aniso_U_23
_atom_site_aniso_U_13
_atom_site_aniso_U_12
C1 0.0279(9) 0.0522(11) 0.0306(9) -0.0019(8) -0.0018(7) 0.0156(8)
C2 0.0359(10) 0.0399(9) 0.0188(7) -0.0073(7) -0.0039(7) 0.0092(8)
C3 0.0358(10) 0.0433(10) 0.0160(7) -0.0010(6) -0.0013(6) 0.0098(7)
C5 0.0307(10) 0.0497(11) 0.0298(9) 0.0056(8) -0.0043(7) 0.0160(8)
C6 0.0329(10) 0.0442(10) 0.0507(11) 0.0071(10) -0.0068(9) -0.0137(8)
C7 0.0562(13) 0.0324(9) 0.0317(10) 0.0103(7) 0.0048(9) -0.0057(9)
C8 0.0570(13) 0.0329(9) 0.0311(10) 0.0106(8) -0.0071(8) 0.0069(9)
C9 0.0405(11) 0.0569(12) 0.0274(9) 0.0025(8) -0.0143(8) 0.0059(9)
C10 0.0322(10) 0.0434(11) 0.0585(14) -0.0093(10) -0.0130(9) 0.0142(9)
C11 0.0716(17) 0.0452(12) 0.0428(12) -0.0018(9) 0.0301(12) -0.0101(11)
C12 0.0277(10) 0.0463(11) 0.0402(10) -0.0177(8) -0.0057(7) 0.0038(8)
C13 0.0350(10) 0.0509(11) 0.0263(9) -0.0030(8) 0.0034(7) -0.0097(8)
C14 0.0272(9) 0.0327(9) 0.0295(8) -0.0050(7) -0.0039(7) -0.0026(7)
C15 0.044(8) 0.0412(12) 0.059(6) -0.002(3) -0.014(5) 0.005(4)
C15A 0.044(8) 0.0412(12) 0.059(6) -0.002(3) -0.014(5) 0.005(4)
Mg1 0.0180(2) 0.0216(2) 0.0144(2) 0.00083(18) -0.00015(19) 0.00162(19)
Al1 0.0192(2) 0.0268(2) 0.0233(2) -0.00319(18) 0.00329(18) 0.00210(18)
Al2 0.0232(2) 0.0253(2) 0.0226(2) 0.00056(19) -0.00417(19) -0.00316(18)
O1 0.0342(7) 0.0340(6) 0.0204(6) 0.0049(5) -0.0057(5) 0.0042(5)
O2 0.0287(6) 0.0254(5) 0.0273(6) 0.0042(5) 0.0003(5) -0.0014(4)
O3 0.0211(6) 0.0374(6) 0.0173(5) -0.0043(4) -0.0018(4) 0.0071(5)
O4 0.0226(6) 0.0310(6) 0.0165(5) 0.0017(4) -0.0028(4) 0.0059(4)

loop_
_atom_type_symbol
_atom_type_description
_atom_type_scat_dispersion_real
_atom_type_scat_dispersion_imag
_atom_type_scat_source
C C 0.0033 0.0016 'International Tables Vol C Tables 4.2.6.8 and 6.1.1.4'
H H 0.0000 0.0000 'International Tables Vol C Tables 4.2.6.8 and 6.1.1.4'
Mg Mg 0.0486 0.0363 'International Tables Vol C Tables 4.2.6.8 and 6.1.1.4'
Al Al 0.0645 0.0514 'International Tables Vol C Tables 4.2.6.8 and 6.1.1.4'
O O 0.0106 0.0060 'International Tables Vol C Tables 4.2.6.8 and 6.1.1.4'

loop_
_geom_angle_atom_site_label_1
_geom_angle_atom_site_label_2
_geom_angle_atom_site_label_3
_geom_angle
O3 C1 H1A 109.5
O3 C1 H1B 109.5
H1A C1 H1B 109.5
O3 C1 H1C 109.5
H1A C1 H1C 109.5
H1B C1 H1C 109.5
O3 C2 C3 107.58(14)
O3 C2 H2A 110.2
C3 C2 H2A 110.2
O3 C2 H2B 110.2
C3 C2 H2B 110.2
H2A C2 H2B 108.5
O4 C3 C2 107.78(14)
O4 C3 H3A 110.1
C2 C3 H3A 110.1
O4 C3 H3B 110.1
C2 C3 H3B 110.1
H3A C3 H3B 108.5
O4 C5 H5A 109.5
O4 C5 H5B 109.5
H5A C5 H5B 109.5
O4 C5 H5C 109.5
H5A C5 H5C 109.5
H5B C5 H5C 109.5
O2 C6 H6A 109.5
O2 C6 H6B 109.5
H6A C6 H6B 109.5
O2 C6 H6C 109.5
H6A C6 H6C 109.5
H6B C6 H6C 109.5
O2 C7 C8 107.76(16)
O2 C7 H7A 110.2
C8 C7 H7A 110.2
O2 C7 H7B 110.2
C8 C7 H7B 110.2
H7A C7 H7B 108.5
O1 C8 C7 108.33(15)
O1 C8 H8A 110.0
C7 C8 H8A 110.0
O1 C8 H8B 110.0
C7 C8 H8B 110.0
H8A C8 H8B 108.4
O1 C9 H9A 109.5
O1 C9 H9B 109.5
H9A C9 H9B 109.5
O1 C9 H9C 109.5
H9A C9 H9C 109.5
H9B C9 H9C 109.5
Al1 C10 H10A 109.5
Al1 C10 H10B 109.5
H10A C10 H10B 109.5
Al1 C10 H10C 109.5
H10A C10 H10C 109.5
H10B C10 H10C 109.5
Al1 C11 H11A 109.5
Al1 C11 H11B 109.5
H11A C11 H11B 109.5
Al1 C11 H11C 109.5
H11A C11 H11C 109.5
H11B C11 H11C 109.5
Al1 C12 H12A 109.5
Al1 C12 H12B 109.5
H12A C12 H12B 109.5
Al1 C12 H12C 109.5
H12A C12 H12C 109.5
H12B C12 H12C 109.5
Al2 C13 H13A 109.5
Al2 C13 H13B 109.5
H13A C13 H13B 109.5
Al2 C13 H13C 109.5
H13A C13 H13C 109.5
H13B C13 H13C 109.5
Al2 C14 H14A 109.5
Al2 C14 H14B 109.5
H14A C14 H14B 109.5
Al2 C14 H14C 109.5
H14A C14 H14C 109.5
H14B C14 H14C 109.5
Al2 C15 H15A 109.5
Al2 C15 H15B 109.5
H15A C15 H15B 109.5
Al2 C15 H15C 109.5
H15A C15 H15C 109.5
H15B C15 H15C 109.5
Al2 C15A H15D 109.5
Al2 C15A H15E 109.5
H15D C15A H15E 109.5
Al2 C15A H15F 109.5
H15D C15A H15F 109.5
H15E C15A H15F 109.5
O3 Mg1 O1 95.29(5)
O3 Mg1 O4 76.07(5)
O1 Mg1 O4 164.24(5)
O3 Mg1 O2 89.37(5)
O1 Mg1 O2 76.90(5)
O4 Mg1 O2 89.69(5)
O3 Mg1 H1 86.9(6)
O1 Mg1 H1 88.8(6)
O4 Mg1 H1 103.7(6)
O2 Mg1 H1 164.8(6)
O3 Mg1 H2 166.5(8)
O1 Mg1 H2 96.1(8)
O4 Mg1 H2 91.2(8)
O2 Mg1 H2 86.2(8)
H1 Mg1 H2 100.5(10)
C10 Al1 C12 115.01(10)
C10 Al1 C11 112.73(12)
C12 Al1 C11 113.00(11)
C10 Al1 H2 104.4(8)
C12 Al1 H2 106.5(8)
C11 Al1 H2 103.9(8)
C15A Al2 C13 111.9(9)
C15A Al2 C14 116.3(9)
C13 Al2 C14 111.00(8)
C13 Al2 C15 118.9(9)
C14 Al2 C15 114.1(10)
C15A Al2 H1 107.2(11)
C13 Al2 H1 104.7(8)
C14 Al2 H1 104.7(8)
C15 Al2 H1 101.4(11)
C9 O1 C8 113.99(15)
C9 O1 Mg1 129.69(13)
C8 O1 Mg1 114.48(11)
C7 O2 C6 111.19(15)
C7 O2 Mg1 111.96(11)
C6 O2 Mg1 122.20(11)
C1 O3 C2 114.73(13)
C1 O3 Mg1 128.20(10)
C2 O3 Mg1 115.01(10)
C5 O4 C3 113.09(13)
C5 O4 Mg1 128.66(11)
C3 O4 Mg1 116.00(10)

loop_
_geom_bond_atom_site_label_1
_geom_bond_atom_site_label_2
_geom_bond_distance
C1 O3 1.428(2)
C1 H1A 0.9800
C1 H1B 0.9800
C1 H1C 0.9800
C2 O3 1.430(2)
C2 C3 1.491(3)
C2 H2A 0.9900
C2 H2B 0.9900
C3 O4 1.436(2)
C3 H3A 0.9900
C3 H3B 0.9900
C5 O4 1.431(2)
C5 H5A 0.9800
C5 H5B 0.9800
C5 H5C 0.9800
C6 O2 1.433(2)
C6 H6A 0.9800
C6 H6B 0.9800
C6 H6C 0.9800
C7 O2 1.427(2)
C7 C8 1.483(3)
C7 H7A 0.9900
C7 H7B 0.9900
C8 O1 1.437(2)
C8 H8A 0.9900
C8 H8B 0.9900
C9 O1 1.424(2)
C9 H9A 0.9800
C9 H9B 0.9800
C9 H9C 0.9800
C10 Al1 1.971(2)
C10 H10A 0.9800
C10 H10B 0.9800
C10 H10C 0.9800
C11 Al1 1.984(2)
C11 H11A 0.9800
C11 H11B 0.9800
C11 H11C 0.9800
C12 Al1 1.982(2)
C12 H12A 0.9800
C12 H12B 0.9800
C12 H12C 0.9800
C13 Al2 1.983(2)
C13 H13A 0.9800
C13 H13B 0.9800
C13 H13C 0.9800
C14 Al2 1.9911(17)
C14 H14A 0.9800
C14 H14B 0.9800
C14 H14C 0.9800
C15 Al2 2.04(4)
C15 H15A 0.9800
C15 H15B 0.9800
C15 H15C 0.9800
C15A Al2 1.95(3)
C15A H15D 0.9800
C15A H15E 0.9800
C15A H15F 0.9800
Mg1 O3 2.0860(12)
Mg1 O1 2.0895(12)
Mg1 O4 2.1000(12)
Mg1 O2 2.1383(12)
Mg1 H1 1.92(2)
Mg1 H2 1.83(2)
Al1 H2 1.70(2)
Al2 H1 1.61(2)
